data_2231882
loop_
_publ_author_name
'Fun, Hoong-Kun'
'Loh, Wan-Sin'
'Patra, Goutam K.'
'Mukherjee, Anindita'
'Pal, Pankaj K.'

_publ_section_title
;
 <i>catena</i>-Poly[[(triphenylphosphane)copper(I)]-di-\m-iodido-[(triphenylphosphane)copper(I)]-\m-{1,2-bis[1-(pyridin-4-yl)ethylidene]hydrazine}]
;
_journal_coeditor_code HB6379
_journal_issue 10
_journal_name_full 'Acta Crystallographica Section E'
_journal_page_first m1389
_journal_paper_doi 10.1107/S1600536811036555
_journal_volume 67
_journal_year 2011
_chemical_formula_iupac '[Cu2 I2 (C14 H14 N4) (C18 H15 P)2]'
_chemical_formula_moiety 'C50 H44 Cu2 I2 N4 P2'
_chemical_formula_sum 'C50 H44 Cu2 I2 N4 P2'
_chemical_formula_weight 1143.72
_chemical_name_systematic
;
<i>catena</i>-Poly[[(triphenylphosphane)copper(I)]-di-\m-iodido-
[(triphenylphosphane)copper(I)]-\m-{1,2-bis[1-(pyridin-
4-yl)ethylidene]hydrazine}]
;
_space_group_IT_number 2
_symmetry_cell_setting triclinic
_symmetry_space_group_name_Hall '-P 1'
_symmetry_space_group_name_H-M 'P -1'
_atom_sites_solution_hydrogens geom
_atom_sites_solution_primary direct
_atom_sites_solution_secondary difmap
_audit_creation_method SHELXL-97
_cell_angle_alpha 74.566(2)
_cell_angle_beta 76.690(2)
_cell_angle_gamma 72.067(2)
_cell_formula_units_Z 1
_cell_length_a 9.2788(4)
_cell_length_b 11.4322(5)
_cell_length_c 12.4204(5)
_cell_measurement_reflns_used 9948
_cell_measurement_temperature 100.00(10)
_cell_measurement_theta_max 34.88
_cell_measurement_theta_min 2.29
_cell_volume 1192.41(9)
_computing_cell_refinement 'SAINT (Bruker, 2009)'
_computing_data_collection 'APEX2 (Bruker, 2009)'
_computing_data_reduction 'SAINT (Bruker, 2009)'
_computing_molecular_graphics 'SHELXTL (Sheldrick, 2008)'
_computing_publication_material
;
SHELXTL (Sheldrick, 2008) and PLATON (Spek, 2009)
;
_computing_structure_refinement 'SHELXTL (Sheldrick, 2008)'
_computing_structure_solution 'SHELXTL (Sheldrick, 2008)'
_diffrn_ambient_temperature 100.00(10)
_diffrn_measured_fraction_theta_full 0.989
_diffrn_measured_fraction_theta_max 0.989
_diffrn_measurement_device_type 'Bruker SMART APEXII CCD'
_diffrn_measurement_method '\f and \w scans'
_diffrn_radiation_monochromator graphite
_diffrn_radiation_source 'fine-focus sealed tube'
_diffrn_radiation_type MoK\a
_diffrn_radiation_wavelength 0.71073
_diffrn_reflns_av_R_equivalents 0.0411
_diffrn_reflns_av_sigmaI/netI 0.0349
_diffrn_reflns_limit_h_max 14
_diffrn_reflns_limit_h_min -14
_diffrn_reflns_limit_k_max 16
_diffrn_reflns_limit_k_min -17
_diffrn_reflns_limit_l_max 19
_diffrn_reflns_limit_l_min -18
_diffrn_reflns_number 33229
_diffrn_reflns_theta_full 33.00
_diffrn_reflns_theta_max 33.00
_diffrn_reflns_theta_min 1.72
_diffrn_standards_number 0
_exptl_absorpt_coefficient_mu 2.291
_exptl_absorpt_correction_T_max 0.724
_exptl_absorpt_correction_T_min 0.494
_exptl_absorpt_correction_type multi-scan
_exptl_absorpt_process_details '(<i>SADABS</i>; Bruker, 2009)'
_exptl_crystal_colour orange
_exptl_crystal_density_diffrn 1.593
_exptl_crystal_density_method 'not measured'
_exptl_crystal_description block
_exptl_crystal_F_000 566
_exptl_crystal_size_max 0.36
_exptl_crystal_size_mid 0.23
_exptl_crystal_size_min 0.15
_refine_diff_density_max 2.341
_refine_diff_density_min -1.806
_refine_ls_extinction_method none
_refine_ls_goodness_of_fit_ref 1.047
_refine_ls_hydrogen_treatment constr
_refine_ls_matrix_type full
_refine_ls_number_parameters 272
_refine_ls_number_reflns 8881
_refine_ls_number_restraints 0
_refine_ls_restrained_S_all 1.047
_refine_ls_R_factor_all 0.0378
_refine_ls_R_factor_gt 0.0324
_refine_ls_shift/su_max 0.002
_refine_ls_shift/su_mean <0.001
_refine_ls_structure_factor_coef Fsqd
_refine_ls_weighting_details 'calc w=1/[\s^2^(Fo^2^)+(0.0516P)^2^+0.4005P] where P=(Fo^2^+2Fc^2^)/3'
_refine_ls_weighting_scheme calc
_refine_ls_wR_factor_gt 0.0824
_refine_ls_wR_factor_ref 0.0863
_reflns_number_gt 7865
_reflns_number_total 8881
_reflns_threshold_expression I>2\s(I)
_cod_data_source_file hb6379.cif
_cod_data_source_block I
_cod_database_code 2231882
_cod_database_fobs_code 2231882

loop_
_symmetry_equiv_pos_as_xyz
'x, y, z'
'-x, -y, -z'

loop_
_atom_site_type_symbol
_atom_site_label
_atom_site_fract_x
_atom_site_fract_y
_atom_site_fract_z
_atom_site_U_iso_or_equiv
_atom_site_adp_type
_atom_site_calc_flag
_atom_site_refinement_flags
_atom_site_occupancy
_atom_site_symmetry_multiplicity
I I1 0.855859(12) -0.132037(10) 0.055940(9) 0.01592(4) Uani d . 1 1
Cu Cu1 0.86308(2) 0.10732(2) 0.023918(18) 0.01484(5) Uani d . 1 1
P P1 0.75620(5) 0.16954(4) 0.18626(4) 0.01378(8) Uani d . 1 1
N N1 0.74367(17) 0.19616(15) -0.10892(13) 0.0163(3) Uani d . 1 1
N N2 0.53664(18) 0.47410(16) -0.45218(13) 0.0191(3) Uani d . 1 1
C C1 0.7889(2) 0.28666(19) -0.19227(16) 0.0201(3) Uani d . 1 1
H H1A 0.8756 0.3112 -0.1869 0.024 Uiso calc R 1 1
C C2 0.7158(2) 0.34564(19) -0.28518(16) 0.0203(3) Uani d . 1 1
H H2A 0.7511 0.4099 -0.3412 0.024 Uiso calc R 1 1
C C3 0.5898(2) 0.31012(17) -0.29597(15) 0.0160(3) Uani d . 1 1
C C4 0.5405(2) 0.21851(19) -0.20863(16) 0.0201(3) Uani d . 1 1
H H4A 0.4539 0.1924 -0.2115 0.024 Uiso calc R 1 1
C C5 0.6193(2) 0.16582(19) -0.11742(16) 0.0196(3) Uani d . 1 1
H H5A 0.5828 0.1049 -0.0578 0.024 Uiso calc R 1 1
C C6 0.5135(2) 0.36689(18) -0.39770(15) 0.0171(3) Uani d . 1 1
C C7 0.4228(3) 0.2953(2) -0.42808(18) 0.0248(4) Uani d . 1 1
H H7A 0.3972 0.3349 -0.5040 0.037 Uiso calc R 1 1
H H7B 0.3280 0.2960 -0.3732 0.037 Uiso calc R 1 1
H H7C 0.4839 0.2082 -0.4269 0.037 Uiso calc R 1 1
C C8 0.79470(19) 0.30849(17) 0.20650(15) 0.0153(3) Uani d . 1 1
C C9 0.8041(2) 0.32434(19) 0.31231(16) 0.0187(3) Uani d . 1 1
H H9A 0.7892 0.2611 0.3780 0.022 Uiso calc R 1 1
C C10 0.8351(2) 0.4324(2) 0.32155(18) 0.0227(4) Uani d . 1 1
H H10A 0.8428 0.4422 0.3935 0.027 Uiso calc R 1 1
C C11 0.8550(2) 0.52586(19) 0.22673(19) 0.0236(4) Uani d . 1 1
H H11A 0.8755 0.5997 0.2338 0.028 Uiso calc R 1 1
C C12 0.8450(3) 0.5120(2) 0.12104(18) 0.0247(4) Uani d . 1 1
H H12A 0.8580 0.5762 0.0559 0.030 Uiso calc R 1 1
C C13 0.8158(2) 0.40299(19) 0.11159(17) 0.0223(4) Uani d . 1 1
H H13A 0.8102 0.3929 0.0393 0.027 Uiso calc R 1 1
C C14 0.8022(2) 0.05253(17) 0.31409(15) 0.0152(3) Uani d . 1 1
C C15 0.6953(2) 0.0328(2) 0.41092(18) 0.0290(5) Uani d . 1 1
H H15A 0.5914 0.0808 0.4125 0.035 Uiso calc R 1 1
C C16 0.7404(3) -0.0575(3) 0.5063(2) 0.0391(6) Uani d . 1 1
H H16A 0.6667 -0.0713 0.5721 0.047 Uiso calc R 1 1
C C17 0.8924(3) -0.1270(2) 0.5051(2) 0.0321(5) Uani d . 1 1
H H17A 0.9229 -0.1884 0.5699 0.038 Uiso calc R 1 1
C C18 0.9990(3) -0.1063(2) 0.4092(2) 0.0332(5) Uani d . 1 1
H H18A 1.1036 -0.1523 0.4087 0.040 Uiso calc R 1 1
C C19 0.9544(2) -0.0186(2) 0.31328(17) 0.0250(4) Uani d . 1 1
H H19A 1.0279 -0.0070 0.2468 0.030 Uiso calc R 1 1
C C20 0.5469(2) 0.21052(18) 0.20193(16) 0.0173(3) Uani d . 1 1
C C21 0.4819(2) 0.1214(2) 0.18810(17) 0.0201(3) Uani d . 1 1
H H21A 0.5455 0.0406 0.1792 0.024 Uiso calc R 1 1
C C22 0.3255(2) 0.1495(2) 0.18721(17) 0.0220(4) Uani d . 1 1
H H22A 0.2825 0.0876 0.1788 0.026 Uiso calc R 1 1
C C23 0.2321(2) 0.2676(2) 0.1986(2) 0.0267(4) Uani d . 1 1
H H23A 0.1256 0.2879 0.1957 0.032 Uiso calc R 1 1
C C24 0.2950(3) 0.3556(2) 0.2141(3) 0.0363(6) Uani d . 1 1
H H24A 0.2308 0.4362 0.2232 0.044 Uiso calc R 1 1
C C25 0.4523(2) 0.3274(2) 0.2166(2) 0.0296(5) Uani d . 1 1
H H25A 0.4942 0.3882 0.2284 0.036 Uiso calc R 1 1

loop_
_atom_site_aniso_label
_atom_site_aniso_U_11
_atom_site_aniso_U_22
_atom_site_aniso_U_33
_atom_site_aniso_U_12
_atom_site_aniso_U_13
_atom_site_aniso_U_23
I1 0.01722(6) 0.01009(6) 0.01945(6) -0.00324(4) -0.00483(4) -0.00023(4)
Cu1 0.01887(10) 0.01192(11) 0.01240(10) -0.00298(8) -0.00424(7) -0.00015(7)
P1 0.01561(18) 0.0109(2) 0.01386(19) -0.00234(14) -0.00335(14) -0.00154(15)
N1 0.0198(6) 0.0119(7) 0.0153(7) -0.0020(5) -0.0060(5) 0.0005(5)
N2 0.0205(7) 0.0176(8) 0.0159(7) -0.0021(6) -0.0077(5) 0.0028(6)
C1 0.0239(8) 0.0159(9) 0.0201(8) -0.0071(7) -0.0094(7) 0.0042(6)
C2 0.0240(8) 0.0167(9) 0.0193(8) -0.0065(7) -0.0098(7) 0.0046(6)
C3 0.0175(7) 0.0127(8) 0.0154(7) -0.0002(6) -0.0054(6) -0.0008(6)
C4 0.0209(8) 0.0187(9) 0.0196(8) -0.0063(6) -0.0074(6) 0.0025(6)
C5 0.0218(8) 0.0185(9) 0.0161(8) -0.0064(6) -0.0062(6) 0.0046(6)
C6 0.0185(7) 0.0150(8) 0.0150(7) 0.0000(6) -0.0052(6) -0.0014(6)
C7 0.0348(10) 0.0171(9) 0.0245(9) -0.0056(8) -0.0146(8) -0.0007(7)
C8 0.0148(7) 0.0115(8) 0.0182(8) -0.0022(5) -0.0028(6) -0.0021(6)
C9 0.0206(8) 0.0159(8) 0.0197(8) -0.0047(6) -0.0033(6) -0.0039(6)
C10 0.0264(9) 0.0198(9) 0.0238(9) -0.0062(7) -0.0032(7) -0.0085(7)
C11 0.0234(8) 0.0136(9) 0.0329(11) -0.0046(7) 0.0000(7) -0.0074(7)
C12 0.0319(10) 0.0144(9) 0.0253(10) -0.0067(7) -0.0020(8) -0.0013(7)
C13 0.0293(9) 0.0154(9) 0.0201(9) -0.0050(7) -0.0054(7) -0.0002(7)
C14 0.0186(7) 0.0125(8) 0.0141(7) -0.0040(6) -0.0038(6) -0.0011(6)
C15 0.0210(8) 0.0424(14) 0.0192(9) -0.0099(8) -0.0056(7) 0.0044(8)
C16 0.0348(11) 0.0576(18) 0.0215(10) -0.0234(12) -0.0088(9) 0.0141(10)
C17 0.0445(12) 0.0253(11) 0.0257(10) -0.0109(9) -0.0178(9) 0.0083(8)
C18 0.0364(11) 0.0292(12) 0.0237(10) 0.0098(9) -0.0124(9) -0.0035(8)
C19 0.0234(8) 0.0260(11) 0.0171(8) 0.0041(7) -0.0038(7) -0.0022(7)
C20 0.0173(7) 0.0158(8) 0.0176(8) -0.0017(6) -0.0047(6) -0.0033(6)
C21 0.0189(7) 0.0213(9) 0.0210(9) -0.0047(6) -0.0026(6) -0.0072(7)
C22 0.0192(8) 0.0273(10) 0.0228(9) -0.0084(7) -0.0035(7) -0.0080(7)
C23 0.0179(8) 0.0292(11) 0.0329(11) -0.0035(7) -0.0089(7) -0.0057(8)
C24 0.0201(9) 0.0222(11) 0.0659(18) 0.0019(8) -0.0124(10) -0.0121(11)
C25 0.0197(8) 0.0194(10) 0.0517(14) -0.0007(7) -0.0104(9) -0.0120(9)

loop_
_atom_type_symbol
_atom_type_description
_atom_type_scat_dispersion_real
_atom_type_scat_dispersion_imag
_atom_type_scat_source
C C 0.0033 0.0016 'International Tables Vol C Tables 4.2.6.8 and 6.1.1.4'
H H 0.0000 0.0000 'International Tables Vol C Tables 4.2.6.8 and 6.1.1.4'
N N 0.0061 0.0033 'International Tables Vol C Tables 4.2.6.8 and 6.1.1.4'
P P 0.1023 0.0942 'International Tables Vol C Tables 4.2.6.8 and 6.1.1.4'
Cu Cu 0.3201 1.2651 'International Tables Vol C Tables 4.2.6.8 and 6.1.1.4'
I I -0.4742 1.8119 'International Tables Vol C Tables 4.2.6.8 and 6.1.1.4'

loop_
_geom_angle_atom_site_label_1
_geom_angle_atom_site_label_2
_geom_angle_atom_site_label_3
_geom_angle_site_symmetry_1
_geom_angle_site_symmetry_3
_geom_angle
_geom_angle_publ_flag
Cu1 I1 Cu1 2_755 . 68.967(9) y
N1 Cu1 P1 . . 115.34(5) ?
N1 Cu1 I1 . 2_755 104.66(5) ?
P1 Cu1 I1 . 2_755 115.133(15) ?
N1 Cu1 I1 . . 102.74(5) ?
P1 Cu1 I1 . . 107.279(15) ?
I1 Cu1 I1 2_755 . 111.033(9) ?
N1 Cu1 Cu1 . 2_755 114.71(5) ?
P1 Cu1 Cu1 . 2_755 129.538(16) ?
I1 Cu1 Cu1 2_755 2_755 56.087(8) ?
I1 Cu1 Cu1 . 2_755 54.946(8) ?
C8 P1 C14 . . 103.50(8) ?
C8 P1 C20 . . 103.58(8) ?
C14 P1 C20 . . 104.71(8) ?
C8 P1 Cu1 . . 117.67(6) ?
C14 P1 Cu1 . . 115.48(6) ?
C20 P1 Cu1 . . 110.48(6) ?
C5 N1 C1 . . 116.93(15) ?
C5 N1 Cu1 . . 121.74(12) ?
C1 N1 Cu1 . . 121.32(12) ?
C6 N2 N2 . 2_664 113.4(2) ?
N1 C1 C2 . . 123.36(18) ?
N1 C1 H1A . . 118.3 ?
C2 C1 H1A . . 118.3 ?
C1 C2 C3 . . 119.49(17) ?
C1 C2 H2A . . 120.3 ?
C3 C2 H2A . . 120.3 ?
C2 C3 C4 . . 117.29(16) ?
C2 C3 C6 . . 120.86(17) ?
C4 C3 C6 . . 121.85(17) ?
C5 C4 C3 . . 119.33(17) ?
C5 C4 H4A . . 120.3 ?
C3 C4 H4A . . 120.3 ?
N1 C5 C4 . . 123.53(17) ?
N1 C5 H5A . . 118.2 ?
C4 C5 H5A . . 118.2 ?
N2 C6 C3 . . 114.47(17) ?
N2 C6 C7 . . 126.95(17) ?
C3 C6 C7 . . 118.56(17) ?
C6 C7 H7A . . 109.5 ?
C6 C7 H7B . . 109.5 ?
H7A C7 H7B . . 109.5 ?
C6 C7 H7C . . 109.5 ?
H7A C7 H7C . . 109.5 ?
H7B C7 H7C . . 109.5 ?
C13 C8 C9 . . 118.83(18) ?
C13 C8 P1 . . 118.03(14) ?
C9 C8 P1 . . 123.14(14) ?
C10 C9 C8 . . 120.13(18) ?
C10 C9 H9A . . 119.9 ?
C8 C9 H9A . . 119.9 ?
C11 C10 C9 . . 120.45(19) ?
C11 C10 H10A . . 119.8 ?
C9 C10 H10A . . 119.8 ?
C10 C11 C12 . . 120.15(19) ?
C10 C11 H11A . . 119.9 ?
C12 C11 H11A . . 119.9 ?
C11 C12 C13 . . 119.39(19) ?
C11 C12 H12A . . 120.3 ?
C13 C12 H12A . . 120.3 ?
C12 C13 C8 . . 121.04(19) ?
C12 C13 H13A . . 119.5 ?
C8 C13 H13A . . 119.5 ?
C15 C14 C19 . . 119.24(17) ?
C15 C14 P1 . . 123.60(14) ?
C19 C14 P1 . . 117.15(14) ?
C14 C15 C16 . . 120.1(2) ?
C14 C15 H15A . . 120.0 ?
C16 C15 H15A . . 120.0 ?
C17 C16 C15 . . 120.3(2) ?
C17 C16 H16A . . 119.9 ?
C15 C16 H16A . . 119.9 ?
C18 C17 C16 . . 119.6(2) ?
C18 C17 H17A . . 120.2 ?
C16 C17 H17A . . 120.2 ?
C17 C18 C19 . . 120.4(2) ?
C17 C18 H18A . . 119.8 ?
C19 C18 H18A . . 119.8 ?
C18 C19 C14 . . 120.3(2) ?
C18 C19 H19A . . 119.8 ?
C14 C19 H19A . . 119.8 ?
C25 C20 C21 . . 118.99(17) ?
C25 C20 P1 . . 123.81(16) ?
C21 C20 P1 . . 116.96(14) ?
C22 C21 C20 . . 120.79(19) ?
C22 C21 H21A . . 119.6 ?
C20 C21 H21A . . 119.6 ?
C23 C22 C21 . . 120.06(19) ?
C23 C22 H22A . . 120.0 ?
C21 C22 H22A . . 120.0 ?
C24 C23 C22 . . 119.50(18) ?
C24 C23 H23A . . 120.2 ?
C22 C23 H23A . . 120.2 ?
C23 C24 C25 . . 120.7(2) ?
C23 C24 H24A . . 119.6 ?
C25 C24 H24A . . 119.6 ?
C20 C25 C24 . . 119.9(2) ?
C20 C25 H25A . . 120.1 ?
C24 C25 H25A . . 120.1 ?

loop_
_geom_bond_atom_site_label_1
_geom_bond_atom_site_label_2
_geom_bond_site_symmetry_2
_geom_bond_distance
_geom_bond_publ_flag
Cu1 I1 2_755 2.6417(3) y
Cu1 I1 . 2.6781(3) y
Cu1 N1 . 2.0586(15) y
Cu1 P1 . 2.2278(5) y
Cu1 I1 2_755 2.6417(3) ?
Cu1 Cu1 2_755 3.0120(5) ?
P1 C8 . 1.8214(19) ?
P1 C14 . 1.8228(18) ?
P1 C20 . 1.8288(18) ?
N1 C5 . 1.336(2) ?
N1 C1 . 1.348(2) ?
N2 C6 . 1.288(2) ?
N2 N2 2_664 1.405(3) ?
C1 C2 . 1.383(2) ?
C1 H1A . 0.9500 ?
C2 C3 . 1.394(3) ?
C2 H2A . 0.9500 ?
C3 C4 . 1.395(3) ?
C3 C6 . 1.487(2) ?
C4 C5 . 1.388(2) ?
C4 H4A . 0.9500 ?
C5 H5A . 0.9500 ?
C6 C7 . 1.503(3) ?
C7 H7A . 0.9800 ?
C7 H7B . 0.9800 ?
C7 H7C . 0.9800 ?
C8 C13 . 1.393(3) ?
C8 C9 . 1.399(3) ?
C9 C10 . 1.390(3) ?
C9 H9A . 0.9500 ?
C10 C11 . 1.383(3) ?
C10 H10A . 0.9500 ?
C11 C12 . 1.390(3) ?
C11 H11A . 0.9500 ?
C12 C13 . 1.393(3) ?
C12 H12A . 0.9500 ?
C13 H13A . 0.9500 ?
C14 C15 . 1.387(3) ?
C14 C19 . 1.396(3) ?
C15 C16 . 1.398(3) ?
C15 H15A . 0.9500 ?
C16 C17 . 1.389(4) ?
C16 H16A . 0.9500 ?
C17 C18 . 1.380(4) ?
C17 H17A . 0.9500 ?
C18 C19 . 1.390(3) ?
C18 H18A . 0.9500 ?
C19 H19A . 0.9500 ?
C20 C25 . 1.386(3) ?
C20 C21 . 1.396(3) ?
C21 C22 . 1.389(3) ?
C21 H21A . 0.9500 ?
C22 C23 . 1.385(3) ?
C22 H22A . 0.9500 ?
C23 C24 . 1.381(3) ?
C23 H23A . 0.9500 ?
C24 C25 . 1.401(3) ?
C24 H24A . 0.9500 ?
C25 H25A . 0.9500 ?

loop_
_geom_torsion_atom_site_label_1
_geom_torsion_atom_site_label_2
_geom_torsion_atom_site_label_3
_geom_torsion_atom_site_label_4
_geom_torsion_site_symmetry_1
_geom_torsion_site_symmetry_4
_geom_torsion
Cu1 I1 Cu1 N1 2_755 . 111.41(5)
Cu1 I1 Cu1 P1 2_755 . -126.595(17)
Cu1 I1 Cu1 I1 2_755 2_755 0.0
N1 Cu1 P1 C8 . . -84.49(8)
I1 Cu1 P1 C8 2_755 . 37.63(6)
I1 Cu1 P1 C8 . . 161.76(6)
Cu1 Cu1 P1 C8 2_755 . 103.30(6)
N1 Cu1 P1 C14 . . 152.70(8)
I1 Cu1 P1 C14 2_755 . -85.18(7)
I1 Cu1 P1 C14 . . 38.95(7)
Cu1 Cu1 P1 C14 2_755 . -19.51(7)
N1 Cu1 P1 C20 . . 34.12(9)
I1 Cu1 P1 C20 2_755 . 156.24(7)
I1 Cu1 P1 C20 . . -79.63(7)
Cu1 Cu1 P1 C20 2_755 . -138.08(7)
P1 Cu1 N1 C5 . . -77.61(16)
I1 Cu1 N1 C5 2_755 . 154.82(14)
I1 Cu1 N1 C5 . . 38.75(16)
Cu1 Cu1 N1 C5 2_755 . 95.78(15)
P1 Cu1 N1 C1 . . 103.31(15)
I1 Cu1 N1 C1 2_755 . -24.26(16)
I1 Cu1 N1 C1 . . -140.33(15)
Cu1 Cu1 N1 C1 2_755 . -83.30(16)
C5 N1 C1 C2 . . -1.6(3)
Cu1 N1 C1 C2 . . 177.55(16)
N1 C1 C2 C3 . . -1.0(3)
C1 C2 C3 C4 . . 2.3(3)
C1 C2 C3 C6 . . -176.79(18)
C2 C3 C4 C5 . . -1.2(3)
C6 C3 C4 C5 . . 177.88(19)
C1 N1 C5 C4 . . 2.8(3)
Cu1 N1 C5 C4 . . -176.36(16)
C3 C4 C5 N1 . . -1.4(3)
N2 N2 C6 C3 2_664 . -179.94(18)
N2 N2 C6 C7 2_664 . 1.5(3)
C2 C3 C6 N2 . . -21.8(3)
C4 C3 C6 N2 . . 159.10(19)
C2 C3 C6 C7 . . 156.82(19)
C4 C3 C6 C7 . . -22.2(3)
C14 P1 C8 C13 . . 161.04(15)
C20 P1 C8 C13 . . -89.89(16)
Cu1 P1 C8 C13 . . 32.33(16)
C14 P1 C8 C9 . . -18.90(17)
C20 P1 C8 C9 . . 90.17(16)
Cu1 P1 C8 C9 . . -147.61(13)
C13 C8 C9 C10 . . -0.5(3)
P1 C8 C9 C10 . . 179.45(15)
C8 C9 C10 C11 . . 0.9(3)
C9 C10 C11 C12 . . -0.4(3)
C10 C11 C12 C13 . . -0.4(3)
C11 C12 C13 C8 . . 0.8(3)
C9 C8 C13 C12 . . -0.3(3)
P1 C8 C13 C12 . . 179.73(16)
C8 P1 C14 C15 . . 91.61(19)
C20 P1 C14 C15 . . -16.6(2)
Cu1 P1 C14 C15 . . -138.34(17)
C8 P1 C14 C19 . . -87.26(17)
C20 P1 C14 C19 . . 164.52(16)
Cu1 P1 C14 C19 . . 42.79(18)
C19 C14 C15 C16 . . -0.1(4)
P1 C14 C15 C16 . . -178.9(2)
C14 C15 C16 C17 . . 0.7(4)
C15 C16 C17 C18 . . 0.1(4)
C16 C17 C18 C19 . . -1.5(4)
C17 C18 C19 C14 . . 2.1(4)
C15 C14 C19 C18 . . -1.3(3)
P1 C14 C19 C18 . . 177.6(2)
C8 P1 C20 C25 . . 4.4(2)
C14 P1 C20 C25 . . 112.59(19)
Cu1 P1 C20 C25 . . -122.45(18)
C8 P1 C20 C21 . . 178.64(15)
C14 P1 C20 C21 . . -73.20(16)
Cu1 P1 C20 C21 . . 51.76(16)
C25 C20 C21 C22 . . 1.0(3)
P1 C20 C21 C22 . . -173.48(16)
C20 C21 C22 C23 . . 0.9(3)
C21 C22 C23 C24 . . -1.9(3)
C22 C23 C24 C25 . . 1.0(4)
C21 C20 C25 C24 . . -1.9(3)
P1 C20 C25 C24 . . 172.2(2)
C23 C24 C25 C20 . . 0.9(4)
